data_4345737
loop_
_publ_author_name
'Berger, Markus'
'Bauser, Marcus'
'Frenzel, Thomas'
'Hilger, Christoph Stephan'
'Jost, Gregor'
'Lauria, Silvia'
'Morgenstern, Bernd'
'Neis, Christian'
'Pietsch, Hubertus'
'S\"ulzle, Detlev'
'Hegetschweiler, Kaspar'

_publ_section_title
;
 Hafnium-Based Contrast Agents for X-ray Computed Tomography.
;
_journal_issue 10
_journal_name_full 'Inorganic chemistry'
_journal_page_first 5757
_journal_page_last 5761
_journal_paper_doi 10.1021/acs.inorgchem.7b00359
_journal_volume 56
_journal_year 2017
_chemical_formula_sum 'C28 H54 Hf3 N6 O26'
_chemical_formula_weight 1426.24
_space_group_crystal_system monoclinic
_space_group_IT_number 15
_space_group_name_Hall '-C 2yc'
_space_group_name_H-M_alt 'C 1 2/c 1'
_symmetry_space_group_name_Hall '-C 2yc'
_symmetry_space_group_name_H-M 'C 1 2/c 1'
_atom_sites_solution_hydrogens mixed
_atom_sites_solution_primary direct
_atom_sites_solution_secondary difmap
_audit_creation_method SHELXL-2014/6
_cell_angle_alpha 90
_cell_angle_beta 102.058(2)
_cell_angle_gamma 90
_cell_formula_units_Z 4
_cell_length_a 13.7952(4)
_cell_length_b 16.7958(4)
_cell_length_c 18.4409(6)
_cell_measurement_reflns_used 9882
_cell_measurement_temperature 123(2)
_cell_measurement_theta_max 29.97
_cell_measurement_theta_min 2.26
_cell_volume 4178.5(2)
_computing_cell_refinement 'SAINT (Bruker, 2010)'
_computing_data_collection 'APEX2 (Bruker, 2010)'
_computing_data_reduction 'SAINT (Bruker, 2010)'
_computing_molecular_graphics 'DIAMOND, Vers. 3.2i (Brandenburg, 2012)'
_computing_publication_material 'SHELXL-97 (Sheldrick, 2008)'
_computing_structure_refinement 'SHELXL-2014/6 (Sheldrick, 2014)'
_computing_structure_solution 'SHELXS-97 (Sheldrick, 2008)'
_diffrn_ambient_temperature 123(2)
_diffrn_measured_fraction_theta_full 0.999
_diffrn_measured_fraction_theta_max 0.999
_diffrn_measurement_device_type 'Bruker X8 Apex, Nonius Kappa CCD'
_diffrn_measurement_method '\f and \w scans'
_diffrn_radiation_type MoK\a
_diffrn_radiation_wavelength 0.71073
_diffrn_reflns_av_R_equivalents 0.0369
_diffrn_reflns_av_unetI/netI 0.0205
_diffrn_reflns_Laue_measured_fraction_full 0.999
_diffrn_reflns_Laue_measured_fraction_max 0.999
_diffrn_reflns_limit_h_max 17
_diffrn_reflns_limit_h_min -17
_diffrn_reflns_limit_k_max 20
_diffrn_reflns_limit_k_min -20
_diffrn_reflns_limit_l_max 23
_diffrn_reflns_limit_l_min -22
_diffrn_reflns_number 36366
_diffrn_reflns_point_group_measured_fraction_full 0.999
_diffrn_reflns_point_group_measured_fraction_max 0.999
_diffrn_reflns_theta_full 25.242
_diffrn_reflns_theta_max 26.370
_diffrn_reflns_theta_min 2.077
_diffrn_source 'fine-focus sealed tube'
_exptl_absorpt_coefficient_mu 7.536
_exptl_absorpt_correction_T_max 0.8054
_exptl_absorpt_correction_T_min 0.3284
_exptl_absorpt_correction_type multi-scan
_exptl_absorpt_process_details 'SADABS (Bruker, 2010)'
_exptl_crystal_colour colorless
_exptl_crystal_density_diffrn 2.267
_exptl_crystal_density_method 'not measured'
_exptl_crystal_description cuboid
_exptl_crystal_F_000 2752
_exptl_crystal_size_max 0.190
_exptl_crystal_size_mid 0.100
_exptl_crystal_size_min 0.030
_refine_diff_density_max 2.162
_refine_diff_density_min -1.508
_refine_diff_density_rms 0.161
_refine_ls_extinction_method none
_refine_ls_goodness_of_fit_ref 1.074
_refine_ls_hydrogen_treatment mixed
_refine_ls_matrix_type full
_refine_ls_number_parameters 314
_refine_ls_number_reflns 4271
_refine_ls_number_restraints 105
_refine_ls_restrained_S_all 1.061
_refine_ls_R_factor_all 0.0323
_refine_ls_R_factor_gt 0.0288
_refine_ls_shift/su_max 0.055
_refine_ls_shift/su_mean 0.001
_refine_ls_structure_factor_coef Fsqd
_refine_ls_weighting_details 'w=1/[\s^2^(Fo^2^)+(0.0287P)^2^+64.1294P] where P=(Fo^2^+2Fc^2^)/3'
_refine_ls_weighting_scheme calc
_refine_ls_wR_factor_gt 0.0707
_refine_ls_wR_factor_ref 0.0727
_reflns_Friedel_coverage 0.000
_reflns_number_gt 3938
_reflns_number_total 4271
_reflns_threshold_expression 'I > 2\s(I)'
_cod_data_source_file ic7b00359_si_004.cif
_cod_data_source_block sh3384
_cod_depositor_comments 'Adding full bibliography for 4345737--4345739.cif.'
_cod_database_code 4345737
_shelx_space_group_comment
;
The symmetry employed for this shelxl refinement is uniquely defined
by the following loop, which should always be used as a source of
symmetry information in preference to the above space-group names.
They are only intended as comments.
;
_shelx_estimated_absorpt_t_min 0.329
_shelx_estimated_absorpt_t_max 0.806
_shelxl_version_number 2014/6

loop_
_space_group_symop_operation_xyz
'x, y, z'
'-x, y, -z+1/2'
'x+1/2, y+1/2, z'
'-x+1/2, y+1/2, -z+1/2'
'-x, -y, -z'
'x, -y, z-1/2'
'-x+1/2, -y+1/2, -z'
'x+1/2, -y+1/2, z-1/2'

loop_
_atom_site_label
_atom_site_type_symbol
_atom_site_fract_x
_atom_site_fract_y
_atom_site_fract_z
_atom_site_U_iso_or_equiv
_atom_site_adp_type
_atom_site_occupancy
_atom_site_site_symmetry_order
_atom_site_calc_flag
_atom_site_refinement_flags_posn
_atom_site_refinement_flags_adp
_atom_site_refinement_flags_occupancy
_atom_site_disorder_assembly
_atom_site_disorder_group
Hf1 Hf 0.5000 0.82004(2) 0.2500 0.02660(10) Uani 1 2 d S TU P . .
C1 C 0.5264(4) 0.7433(3) 0.4095(3) 0.0250(11) Uani 1 1 d . U . . .
H1 H 0.5733 0.7686 0.4519 0.030 Uiso 1 1 calc R U . . .
C2 C 0.4317(5) 0.7908(4) 0.3930(3) 0.0317(13) Uani 1 1 d . U . . .
H2 H 0.4081 0.8027 0.4396 0.038 Uiso 1 1 calc R U . . .
O1 O 0.5692(3) 0.7459(2) 0.3453(2) 0.0231(8) Uani 1 1 d . U . . .
O3 O 0.3768(3) 0.7502(2) 0.2653(2) 0.0234(8) Uani 1 1 d . U . . .
C3 C 0.3507(4) 0.7487(4) 0.3363(3) 0.0273(12) Uani 1 1 d . U . . .
H3 H 0.2868 0.7781 0.3329 0.033 Uiso 1 1 calc R U . . .
N4 N 0.2746(3) 0.6253(3) 0.2867(3) 0.0274(10) Uani 1 1 d . U . . .
H4N H 0.2695 0.5671 0.2966 0.033 Uiso 1 1 calc R U . . .
C4 C 0.3350(4) 0.6628(4) 0.3543(3) 0.0277(12) Uani 1 1 d . U . . .
H4 H 0.3003 0.6588 0.3967 0.033 Uiso 1 1 calc R U . . .
O5 O 0.4689(3) 0.6085(2) 0.30373(19) 0.0185(7) Uani 1 1 d . U . . .
C5 C 0.4312(4) 0.6160(3) 0.3706(3) 0.0216(11) Uani 1 1 d . U . . .
H5 H 0.4181 0.5616 0.3886 0.026 Uiso 1 1 calc R U . . .
N6 N 0.6069(3) 0.6165(3) 0.4254(2) 0.0212(9) Uani 1 1 d . U . . .
H6N H 0.6605 0.6473 0.4585 0.025 Uiso 1 1 calc R U . . .
C6 C 0.5114(4) 0.6561(3) 0.4284(3) 0.0225(11) Uani 1 1 d . U . . .
H6 H 0.4965 0.6512 0.4790 0.027 Uiso 1 1 calc R U . . .
C7 C 0.5239(7) 0.9220(4) 0.3987(4) 0.056(2) Uani 1 1 d . U . . .
H7A H 0.5601 0.8953 0.4443 0.067 Uiso 1 1 calc R U . . .
H7B H 0.4880 0.9681 0.4138 0.067 Uiso 1 1 calc R U . . .
O19 O 0.2358(3) 0.6699(3) 0.1348(2) 0.0272(9) Uani 1 1 d . U . . .
C8 C 0.5984(7) 0.9516(4) 0.3538(4) 0.0500(19) Uani 1 1 d . U . . .
O18 O 0.0902(4) 0.6364(4) 0.0683(3) 0.0527(14) Uani 1 1 d . U . . .
O9 O 0.6550(5) 1.0081(3) 0.3754(3) 0.0685(18) Uani 1 1 d . U . . .
N2 N 0.4511(5) 0.8653(3) 0.3554(3) 0.0390(13) Uani 1 1 d . U . . .
H2N H 0.3867 0.8940 0.3394 0.047 Uiso 1 1 calc R U . . .
Hf2 Hf 0.62243(2) 0.64110(2) 0.30120(2) 0.01775(7) Uani 1 1 d . U . . .
C9 C 0.7093(5) 0.4754(4) 0.3667(4) 0.0322(13) Uani 1 1 d . U . . .
C15 C 0.1732(4) 0.6579(5) 0.2672(3) 0.0360(15) Uani 1 1 d . U . . .
H15A H 0.1762 0.7159 0.2582 0.043 Uiso 1 1 calc R U . . .
H15B H 0.1394 0.6497 0.3090 0.043 Uiso 1 1 calc R U . . .
C12 C 0.7070(5) 0.4946(4) 0.4458(4) 0.0323(13) Uani 1 1 d . U . . .
H12A H 0.7632 0.5303 0.4663 0.039 Uiso 1 1 calc R U . . .
H12B H 0.7158 0.4449 0.4752 0.039 Uiso 1 1 calc R U . . .
C16 C 0.1149(5) 0.6174(5) 0.1986(4) 0.0391(15) Uani 1 1 d . U . . .
H16A H 0.1231 0.5591 0.2044 0.047 Uiso 1 1 calc R U . . .
H16B H 0.0437 0.6298 0.1937 0.047 Uiso 1 1 calc R U . . .
C17 C 0.1470(4) 0.6428(4) 0.1286(4) 0.0324(14) Uani 1 1 d . U . . .
O14 O 0.6654(3) 0.5219(2) 0.3153(2) 0.0283(9) Uani 1 1 d . U . . .
O10 O 0.5994(4) 0.9135(3) 0.2940(3) 0.0441(12) Uani 1 1 d . U . . .
C11 C 0.6121(5) 0.5340(4) 0.4541(3) 0.0291(12) Uani 1 1 d . U . . .
H11A H 0.5550 0.5031 0.4265 0.035 Uiso 1 1 calc R U . . .
H11B H 0.6081 0.5346 0.5071 0.035 Uiso 1 1 calc R U . . .
O1W O 0.27690(8) 0.32623(4) 0.43657(2) 0.087(3) Uani 1 1 d D . . . .
H1W H 0.262(9) 0.278(2) 0.427(7) 0.131 Uiso 1 1 d D U . . .
H2W H 0.28647(8) 0.35538(4) 0.40173(2) 0.131 Uiso 1 1 d D U . . .
O2W O 0.1146(5) 0.6385(4) 0.4502(4) 0.0633(17) Uani 1 1 d D . . . .
H3W H 0.054(3) 0.653(7) 0.447(6) 0.095 Uiso 1 1 d D U . . .
H4W H 0.150(7) 0.603(5) 0.434(6) 0.095 Uiso 1 1 d D U . . .
O3WA O 0.6465(10) 0.2965(5) 0.4429(6) 0.092(4) Uani 0.680(10) 1 d . . P A 1
O3WB O 0.481(2) 0.3035(11) 0.3277(13) 0.092(4) Uani 0.320(10) 1 d . . P A 2
O4WA O 0.356(2) 0.4171(15) 0.3329(14) 0.084(8) Uani 0.48(2) 1 d . . P B 1
O13A O 0.7326(16) 0.4054(12) 0.3534(13) 0.054(3) Uani 0.48(2) 1 d . U P B 1
O4WB O 0.3045(18) 0.432(2) 0.3170(16) 0.107(10) Uani 0.52(2) 1 d . . P B 2
O13B O 0.7720(15) 0.4279(11) 0.3508(12) 0.054(3) Uani 0.52(2) 1 d . U P B 2

loop_
_atom_site_aniso_label
_atom_site_aniso_U_11
_atom_site_aniso_U_22
_atom_site_aniso_U_33
_atom_site_aniso_U_23
_atom_site_aniso_U_13
_atom_site_aniso_U_12
Hf1 0.0482(2) 0.01200(16) 0.01585(16) 0.000 -0.00176(14) 0.000
C1 0.038(3) 0.025(3) 0.011(2) -0.001(2) 0.002(2) 0.005(2)
C2 0.048(4) 0.029(3) 0.017(3) -0.004(2) 0.007(2) 0.015(3)
O1 0.035(2) 0.0175(18) 0.0162(18) 0.0012(14) 0.0044(15) -0.0012(15)
O3 0.034(2) 0.0218(19) 0.0140(17) -0.0001(15) 0.0044(15) 0.0069(16)
C3 0.034(3) 0.032(3) 0.017(3) -0.002(2) 0.008(2) 0.016(2)
N4 0.024(2) 0.036(3) 0.023(2) 0.004(2) 0.0079(19) 0.003(2)
C4 0.029(3) 0.040(3) 0.017(3) 0.001(2) 0.011(2) 0.007(2)
O5 0.0227(18) 0.0187(18) 0.0149(17) -0.0002(14) 0.0059(14) 0.0009(14)
C5 0.027(3) 0.024(3) 0.016(2) 0.004(2) 0.009(2) 0.002(2)
N6 0.027(2) 0.019(2) 0.017(2) 0.0040(17) 0.0040(17) 0.0017(18)
C6 0.028(3) 0.026(3) 0.014(2) 0.001(2) 0.007(2) 0.005(2)
C7 0.113(7) 0.020(3) 0.024(3) -0.009(3) -0.009(3) 0.005(3)
O19 0.026(2) 0.034(2) 0.020(2) 0.0017(17) 0.0036(16) 0.0035(17)
C8 0.087(5) 0.018(3) 0.031(3) -0.005(3) -0.021(3) 0.001(3)
O18 0.037(3) 0.087(4) 0.030(2) -0.002(3) -0.003(2) -0.010(3)
O9 0.100(5) 0.032(3) 0.056(4) -0.016(3) -0.024(3) -0.008(3)
N2 0.072(4) 0.020(2) 0.020(3) -0.0066(19) -0.003(2) 0.013(2)
Hf2 0.02213(12) 0.01693(12) 0.01450(12) 0.00053(8) 0.00456(8) -0.00064(8)
C9 0.032(3) 0.025(3) 0.039(3) 0.002(3) 0.005(3) 0.006(2)
C15 0.023(3) 0.059(4) 0.027(3) 0.002(3) 0.009(2) 0.006(3)
C12 0.033(3) 0.024(3) 0.037(3) 0.011(3) 0.001(3) 0.006(2)
C16 0.025(3) 0.058(5) 0.034(3) 0.004(3) 0.005(2) 0.000(3)
C17 0.022(3) 0.043(4) 0.030(3) -0.003(3) 0.002(2) 0.003(3)
O14 0.038(2) 0.020(2) 0.028(2) -0.0001(16) 0.0089(18) 0.0080(17)
O10 0.073(3) 0.019(2) 0.032(2) -0.0028(18) -0.008(2) -0.009(2)
C11 0.037(3) 0.024(3) 0.027(3) 0.012(2) 0.007(2) 0.003(2)
O1W 0.138(7) 0.041(3) 0.057(4) -0.002(3) -0.040(4) -0.008(4)
O2W 0.061(4) 0.075(4) 0.055(4) -0.017(3) 0.015(3) 0.021(3)
O3WA 0.169(10) 0.038(4) 0.095(7) -0.013(4) 0.088(7) -0.034(5)
O3WB 0.169(10) 0.038(4) 0.095(7) -0.013(4) 0.088(7) -0.034(5)
O4WA 0.13(2) 0.068(11) 0.066(13) -0.017(10) 0.044(14) -0.043(14)
O13A 0.058(10) 0.041(7) 0.066(4) 0.002(6) 0.017(8) 0.027(6)
O4WB 0.091(16) 0.14(2) 0.086(14) 0.021(13) 0.014(13) -0.068(16)
O13B 0.058(10) 0.041(7) 0.066(4) 0.002(6) 0.017(8) 0.027(6)

loop_
_atom_type_symbol
_atom_type_description
_atom_type_scat_dispersion_real
_atom_type_scat_dispersion_imag
_atom_type_scat_source
C C 0.0033 0.0016 'International Tables Vol C Tables 4.2.6.8 and 6.1.1.4'
H H 0.0000 0.0000 'International Tables Vol C Tables 4.2.6.8 and 6.1.1.4'
N N 0.0061 0.0033 'International Tables Vol C Tables 4.2.6.8 and 6.1.1.4'
O O 0.0106 0.0060 'International Tables Vol C Tables 4.2.6.8 and 6.1.1.4'
Hf Hf -0.5830 6.1852 'International Tables Vol C Tables 4.2.6.8 and 6.1.1.4'

loop_
_geom_angle_atom_site_label_1
_geom_angle_atom_site_label_2
_geom_angle_atom_site_label_3
_geom_angle
_geom_angle_site_symmetry_1
_geom_angle_site_symmetry_3
O10 Hf1 O10 85.1(3) 2_655 .
O10 Hf1 O3 89.30(18) 2_655 .
O10 Hf1 O3 145.36(17) . .
O10 Hf1 O3 145.36(17) 2_655 2_655
O10 Hf1 O3 89.30(18) . 2_655
O3 Hf1 O3 113.2(2) . 2_655
O10 Hf1 O1 149.08(17) 2_655 .
O10 Hf1 O1 88.58(16) . .
O3 Hf1 O1 78.94(14) . .
O3 Hf1 O1 64.51(14) 2_655 .
O10 Hf1 O1 88.58(16) 2_655 2_655
O10 Hf1 O1 149.08(17) . 2_655
O3 Hf1 O1 64.51(14) . 2_655
O3 Hf1 O1 78.94(14) 2_655 2_655
O1 Hf1 O1 111.1(2) . 2_655
O10 Hf1 N2 78.50(19) 2_655 .
O10 Hf1 N2 73.5(2) . .
O3 Hf1 N2 71.90(18) . .
O3 Hf1 N2 132.21(17) 2_655 .
O1 Hf1 N2 70.69(16) . .
O1 Hf1 N2 134.58(19) 2_655 .
O10 Hf1 N2 73.5(2) 2_655 2_655
O10 Hf1 N2 78.50(19) . 2_655
O3 Hf1 N2 132.21(17) . 2_655
O3 Hf1 N2 71.90(18) 2_655 2_655
O1 Hf1 N2 134.58(19) . 2_655
O1 Hf1 N2 70.69(16) 2_655 2_655
N2 Hf1 N2 141.7(3) . 2_655
O10 Hf1 Hf2 107.18(13) 2_655 2_655
O10 Hf1 Hf2 167.68(13) . 2_655
O3 Hf1 Hf2 37.39(10) . 2_655
O3 Hf1 Hf2 81.04(10) 2_655 2_655
O1 Hf1 Hf2 80.39(10) . 2_655
O1 Hf1 Hf2 35.93(10) 2_655 2_655
N2 Hf1 Hf2 107.53(15) . 2_655
N2 Hf1 Hf2 105.41(13) 2_655 2_655
O10 Hf1 Hf2 167.68(13) 2_655 .
O10 Hf1 Hf2 107.18(13) . .
O3 Hf1 Hf2 81.04(10) . .
O3 Hf1 Hf2 37.40(10) 2_655 .
O1 Hf1 Hf2 35.92(10) . .
O1 Hf1 Hf2 80.39(10) 2_655 .
N2 Hf1 Hf2 105.41(13) . .
N2 Hf1 Hf2 107.54(15) 2_655 .
Hf2 Hf1 Hf2 60.545(9) 2_655 .
O1 C1 C2 107.9(4) . .
O1 C1 C6 108.5(4) . .
C2 C1 C6 113.5(5) . .
O1 C1 H1 108.9 . .
C2 C1 H1 108.9 . .
C6 C1 H1 108.9 . .
N2 C2 C1 107.8(5) . .
N2 C2 C3 104.2(5) . .
C1 C2 C3 111.8(5) . .
N2 C2 H2 110.9 . .
C1 C2 H2 110.9 . .
C3 C2 H2 110.9 . .
C1 O1 Hf2 121.7(3) . .
C1 O1 Hf1 119.5(3) . .
Hf2 O1 Hf1 106.78(15) . .
C3 O3 Hf1 119.4(3) . .
C3 O3 Hf2 121.8(3) . 2_655
Hf1 O3 Hf2 106.67(16) . 2_655
O3 C3 C4 107.1(4) . .
O3 C3 C2 109.3(5) . .
C4 C3 C2 114.0(5) . .
O3 C3 H3 108.8 . .
C4 C3 H3 108.8 . .
C2 C3 H3 108.8 . .
C15 N4 C4 112.5(5) . .
C15 N4 Hf2 117.6(4) . 2_655
C4 N4 Hf2 102.4(3) . 2_655
C15 N4 H4N 108.0 . .
C4 N4 H4N 108.0 . .
Hf2 N4 H4N 108.0 2_655 .
N4 C4 C3 107.5(5) . .
N4 C4 C5 105.1(5) . .
C3 C4 C5 112.4(5) . .
N4 C4 H4 110.6 . .
C3 C4 H4 110.6 . .
C5 C4 H4 110.6 . .
C5 O5 Hf2 120.1(3) . 2_655
C5 O5 Hf2 121.2(3) . .
Hf2 O5 Hf2 107.70(15) 2_655 .
O5 C5 C4 109.4(4) . .
O5 C5 C6 107.3(4) . .
C4 C5 C6 112.8(5) . .
O5 C5 H5 109.1 . .
C4 C5 H5 109.1 . .
C6 C5 H5 109.1 . .
C11 N6 C6 112.5(4) . .
C11 N6 Hf2 119.9(4) . .
C6 N6 Hf2 102.5(3) . .
C11 N6 H6N 107.1 . .
C6 N6 H6N 107.1 . .
Hf2 N6 H6N 107.1 . .
N6 C6 C5 107.2(4) . .
N6 C6 C1 104.9(4) . .
C5 C6 C1 112.2(5) . .
N6 C6 H6 110.8 . .
C5 C6 H6 110.8 . .
C1 C6 H6 110.8 . .
N2 C7 C8 111.8(6) . .
N2 C7 H7A 109.3 . .
C8 C7 H7A 109.3 . .
N2 C7 H7B 109.3 . .
C8 C7 H7B 109.3 . .
H7A C7 H7B 107.9 . .
C17 O19 Hf2 135.9(4) . 2_655
O9 C8 O10 122.7(9) . .
O9 C8 C7 121.6(7) . .
O10 C8 C7 115.7(6) . .
C2 N2 C7 117.1(5) . .
C2 N2 Hf1 103.3(3) . .
C7 N2 Hf1 112.2(5) . .
C2 N2 H2N 107.9 . .
C7 N2 H2N 107.9 . .
Hf1 N2 H2N 107.9 . .
O14 Hf2 O19 86.82(17) . 2_655
O14 Hf2 O1 148.77(15) . .
O19 Hf2 O1 87.14(15) 2_655 .
O14 Hf2 O5 88.04(15) . 2_655
O19 Hf2 O5 149.29(14) 2_655 2_655
O1 Hf2 O5 111.72(14) . 2_655
O14 Hf2 O5 90.51(15) . .
O19 Hf2 O5 145.76(14) 2_655 .
O1 Hf2 O5 77.71(14) . .
O5 Hf2 O5 64.48(15) 2_655 .
O14 Hf2 O3 146.19(15) . 2_655
O19 Hf2 O3 90.49(15) 2_655 2_655
O1 Hf2 O3 64.44(14) . 2_655
O5 Hf2 O3 77.35(14) 2_655 2_655
O5 Hf2 O3 109.59(14) . 2_655
O14 Hf2 N6 78.11(16) . .
O19 Hf2 N6 76.20(15) 2_655 .
O1 Hf2 N6 70.68(15) . .
O5 Hf2 N6 131.99(15) 2_655 .
O5 Hf2 N6 69.86(14) . .
O3 Hf2 N6 133.71(15) 2_655 .
O14 Hf2 N4 77.50(17) . 2_655
O19 Hf2 N4 78.02(16) 2_655 2_655
O1 Hf2 N4 130.77(16) . 2_655
O5 Hf2 N4 71.30(15) 2_655 2_655
O5 Hf2 N4 134.50(15) . 2_655
O3 Hf2 N4 69.00(16) 2_655 2_655
N6 Hf2 N4 145.21(17) . 2_655
O14 Hf2 Hf1 166.08(12) . .
O19 Hf2 Hf1 107.04(12) 2_655 .
O1 Hf2 Hf1 37.30(10) . .
O5 Hf2 Hf1 79.37(10) 2_655 .
O5 Hf2 Hf1 78.78(9) . .
O3 Hf2 Hf1 35.94(10) 2_655 .
N6 Hf2 Hf1 105.97(11) . .
N4 Hf2 Hf1 103.66(13) 2_655 .
O14 Hf2 Hf2 106.47(12) . 2_655
O19 Hf2 Hf2 166.60(12) 2_655 2_655
O1 Hf2 Hf2 80.55(10) . 2_655
O5 Hf2 Hf2 36.64(9) 2_655 2_655
O5 Hf2 Hf2 35.67(9) . 2_655
O3 Hf2 Hf2 79.46(10) 2_655 2_655
N6 Hf2 Hf2 104.36(11) . 2_655
N4 Hf2 Hf2 106.12(12) 2_655 2_655
Hf1 Hf2 Hf2 59.727(5) . 2_655
O13B C9 O14 117.2(11) . .
O13A C9 O14 121.8(12) . .
O13B C9 C12 121.3(11) . .
O13A C9 C12 116.7(12) . .
O14 C9 C12 119.1(5) . .
N4 C15 C16 110.4(5) . .
N4 C15 H15A 109.6 . .
C16 C15 H15A 109.6 . .
N4 C15 H15B 109.6 . .
C16 C15 H15B 109.6 . .
H15A C15 H15B 108.1 . .
C9 C12 C11 112.9(5) . .
C9 C12 H12A 109.0 . .
C11 C12 H12A 109.0 . .
C9 C12 H12B 109.0 . .
C11 C12 H12B 109.0 . .
H12A C12 H12B 107.8 . .
C17 C16 C15 112.9(6) . .
C17 C16 H16A 109.0 . .
C15 C16 H16A 109.0 . .
C17 C16 H16B 109.0 . .
C15 C16 H16B 109.0 . .
H16A C16 H16B 107.8 . .
O18 C17 O19 121.9(6) . .
O18 C17 C16 120.3(6) . .
O19 C17 C16 117.8(5) . .
C9 O14 Hf2 139.1(4) . .
C8 O10 Hf1 125.1(5) . .
N6 C11 C12 110.7(5) . .
N6 C11 H11A 109.5 . .
C12 C11 H11A 109.5 . .
N6 C11 H11B 109.5 . .
C12 C11 H11B 109.5 . .
H11A C11 H11B 108.1 . .
H1W O1W H2W 118(9) . .
H3W O2W H4W 142(10) . .

loop_
_geom_bond_atom_site_label_1
_geom_bond_atom_site_label_2
_geom_bond_distance
_geom_bond_site_symmetry_2
Hf1 O10 2.130(5) 2_655
Hf1 O10 2.130(5) .
Hf1 O3 2.132(4) .
Hf1 O3 2.132(4) 2_655
Hf1 O1 2.202(4) .
Hf1 O1 2.202(4) 2_655
Hf1 N2 2.314(5) .
Hf1 N2 2.314(5) 2_655
Hf1 Hf2 3.4800(4) 2_655
Hf1 Hf2 3.4800(4) .
C1 O1 1.429(6) .
C1 C2 1.507(8) .
C1 C6 1.530(8) .
C1 H1 1.0000 .
C2 N2 1.483(8) .
C2 C3 1.534(9) .
C2 H2 1.0000 .
O1 Hf2 2.133(4) .
O3 C3 1.428(6) .
O3 Hf2 2.206(4) 2_655
C3 C4 1.507(9) .
C3 H3 1.0000 .
N4 C15 1.475(7) .
N4 C4 1.488(8) .
N4 Hf2 2.382(5) 2_655
N4 H4N 1.0000 .
C4 C5 1.518(8) .
C4 H4 1.0000 .
O5 C5 1.441(6) .
O5 Hf2 2.147(3) 2_655
O5 Hf2 2.198(4) .
C5 C6 1.523(8) .
C5 H5 1.0000 .
N6 C11 1.479(7) .
N6 C6 1.487(7) .
N6 Hf2 2.381(4) .
N6 H6N 1.0000 .
C6 H6 1.0000 .
C7 N2 1.490(9) .
C7 C8 1.530(13) .
C7 H7A 0.9900 .
C7 H7B 0.9900 .
O19 C17 1.290(7) .
O19 Hf2 2.118(4) 2_655
C8 O9 1.241(9) .
C8 O10 1.279(8) .
O18 C17 1.224(8) .
N2 H2N 1.0000 .
Hf2 O14 2.089(4) .
Hf2 O19 2.118(4) 2_655
Hf2 O5 2.147(3) 2_655
Hf2 O3 2.206(4) 2_655
Hf2 N4 2.382(5) 2_655
Hf2 Hf2 3.5087(4) 2_655
C9 O13B 1.255(17) .
C9 O13A 1.257(19) .
C9 O14 1.279(7) .
C9 C12 1.501(9) .
C15 C16 1.512(9) .
C15 H15A 0.9900 .
C15 H15B 0.9900 .
C12 C11 1.503(8) .
C12 H12A 0.9900 .
C12 H12B 0.9900 .
C16 C17 1.510(9) .
C16 H16A 0.9900 .
C16 H16B 0.9900 .
C11 H11A 0.9900 .
C11 H11B 0.9900 .
O1W H1W 0.84(2) .
O1W H2W 0.84000(2) .
O2W H3W 0.86(2) .
O2W H4W 0.85(2) .
